data_4328931
loop_
_publ_author_name
'Benjamin Oelkers'
'Alexander Venker'
'J\"org Sundermeyer'

_publ_section_title
;
 Molybdenum 1,4-Diazabuta-1,3-diene Tricarbonyl Solvento Complexes
 Revisited: From Solvatochromism to Attractive Ligand-Ligand Interaction
;
_journal_name_full 'Inorganic Chemistry'
_journal_page_first 4636
_journal_page_last 4643
_journal_paper_doi 10.1021/ic202517w
_journal_volume 51
_journal_year 2012
_chemical_formula_moiety 'C23 H24 Br Mo1 N2 O3, C8 H20 N'
_chemical_formula_sum 'C31 H44 Br Mo N3 O3'
_chemical_formula_weight 682.54
_chemical_name_systematic
;
 ?
;
_space_group_IT_number 62
_symmetry_cell_setting orthorhombic
_symmetry_space_group_name_Hall '-P 2ac 2n'
_symmetry_space_group_name_H-M 'P n m a'
_atom_sites_solution_hydrogens geom
_atom_sites_solution_primary direct
_atom_sites_solution_secondary difmap
_audit_creation_method SHELXL-97
_cell_angle_alpha 90.00
_cell_angle_beta 90.00
_cell_angle_gamma 90.00
_cell_formula_units_Z 4
_cell_length_a 16.322(6)
_cell_length_b 15.164(7)
_cell_length_c 12.656(7)
_cell_measurement_reflns_used 2057
_cell_measurement_temperature 100(2)
_cell_measurement_theta_max 26.5
_cell_measurement_theta_min 2.5
_cell_volume 3132(3)
_computing_cell_refinement 'STOE X-AREA'
_computing_data_collection 'STOE X-AREA'
_computing_data_reduction 'STOE X-AREA'
_computing_molecular_graphics 'DIAMOND (Brandenburg, 2011)'
_computing_publication_material 'WinGX publication routines (Farrugia, 1999)'
_computing_structure_refinement 'SHELXL-97 (Sheldrick, 2008)'
_computing_structure_solution 'SIR2004 (Giacovazzo et al, 2004)'
_diffrn_ambient_temperature 100(2)
_diffrn_detector_area_resol_mean 6.67
_diffrn_measured_fraction_theta_full 0.973
_diffrn_measured_fraction_theta_max 0.961
_diffrn_measurement_device_type 'STOE IPDS 2T'
_diffrn_measurement_method 'rotation method'
_diffrn_radiation_monochromator graphite
_diffrn_radiation_source 'fine-focus sealed tube'
_diffrn_radiation_type MoK\a
_diffrn_radiation_wavelength 0.71073
_diffrn_reflns_av_R_equivalents 0.0876
_diffrn_reflns_av_sigmaI/netI 0.0980
_diffrn_reflns_limit_h_max 20
_diffrn_reflns_limit_h_min -16
_diffrn_reflns_limit_k_max 19
_diffrn_reflns_limit_k_min -19
_diffrn_reflns_limit_l_max 14
_diffrn_reflns_limit_l_min -16
_diffrn_reflns_number 13555
_diffrn_reflns_theta_full 25.00
_diffrn_reflns_theta_max 26.78
_diffrn_reflns_theta_min 4.88
_diffrn_standards_number 0
_exptl_absorpt_coefficient_mu 1.729
_exptl_absorpt_correction_T_max 0.9332
_exptl_absorpt_correction_T_min 0.7221
_exptl_absorpt_correction_type multi-scan
_exptl_absorpt_process_details
;
[c.f. r.h. blessing, acta cryst. (1995), a51, 33-38]
;
_exptl_crystal_colour 'dark blue'
_exptl_crystal_density_diffrn 1.447
_exptl_crystal_description prism
_exptl_crystal_F_000 1408
_exptl_crystal_size_max 0.21
_exptl_crystal_size_mid 0.09
_exptl_crystal_size_min 0.06
_refine_diff_density_max 1.228
_refine_diff_density_min -1.058
_refine_diff_density_rms 0.101
_refine_ls_extinction_method none
_refine_ls_goodness_of_fit_ref 1.027
_refine_ls_hydrogen_treatment constr
_refine_ls_matrix_type full
_refine_ls_number_parameters 218
_refine_ls_number_reflns 3339
_refine_ls_number_restraints 0
_refine_ls_restrained_S_all 1.027
_refine_ls_R_factor_all 0.1368
_refine_ls_R_factor_gt 0.0696
_refine_ls_shift/su_max 0.003
_refine_ls_shift/su_mean 0.000
_refine_ls_structure_factor_coef Fsqd
_refine_ls_weighting_details 'calc w=1/[\s^2^(Fo^2^)+(0.0561P)^2^+0.0000P] where P=(Fo^2^+2Fc^2^)/3'
_refine_ls_weighting_scheme calc
_refine_ls_wR_factor_gt 0.1217
_refine_ls_wR_factor_ref 0.1417
_reflns_number_gt 1914
_reflns_number_total 3339
_reflns_threshold_expression >2\s(I)
_cod_data_source_file ic202517w_si_001_16.cif
_cod_data_source_block compound15
_cod_original_cell_volume 3132(2)
_cod_database_code 4328931

loop_
_symmetry_equiv_pos_as_xyz
'x, y, z'
'-x+1/2, -y, z+1/2'
'x+1/2, -y+1/2, -z+1/2'
'-x, y+1/2, -z'
'-x, -y, -z'
'x-1/2, y, -z-1/2'
'-x-1/2, y-1/2, z-1/2'
'x, -y-1/2, z'

loop_
_atom_site_label
_atom_site_type_symbol
_atom_site_fract_x
_atom_site_fract_y
_atom_site_fract_z
_atom_site_U_iso_or_equiv
_atom_site_adp_type
_atom_site_occupancy
_atom_site_symmetry_multiplicity
_atom_site_calc_flag
_atom_site_refinement_flags
C1 C 0.0763(3) 0.2020(4) 0.1388(5) 0.0277(13) Uani 1 1 d .
C2 C -0.0030(4) 0.1527(4) 0.1533(6) 0.0387(16) Uani 1 1 d .
H2A H 0.0072 0.0892 0.1479 0.058 Uiso 1 1 calc R
H2B H -0.0420 0.1706 0.0985 0.058 Uiso 1 1 calc R
H2C H -0.0258 0.1662 0.2231 0.058 Uiso 1 1 calc R
C3 C 0.1571(4) 0.0708(4) 0.1431(6) 0.0318(15) Uani 1 1 d .
C4 C 0.1542(4) 0.0156(4) 0.0537(6) 0.0357(16) Uani 1 1 d .
C5 C 0.1755(4) -0.0736(4) 0.0679(7) 0.046(2) Uani 1 1 d .
H5 H 0.1757 -0.1121 0.0087 0.055 Uiso 1 1 calc R
C6 C 0.1961(4) -0.1061(5) 0.1663(9) 0.058(3) Uani 1 1 d .
H6 H 0.2116 -0.1661 0.1740 0.069 Uiso 1 1 calc R
C7 C 0.1944(5) -0.0526(5) 0.2515(9) 0.064(3) Uani 1 1 d .
H7 H 0.2080 -0.0760 0.3189 0.077 Uiso 1 1 calc R
C8 C 0.1729(5) 0.0364(5) 0.2431(7) 0.052(2) Uani 1 1 d .
C9 C 0.1272(5) 0.0500(5) -0.0516(6) 0.050(2) Uani 1 1 d .
H9A H 0.1394 0.0062 -0.1063 0.075 Uiso 1 1 calc R
H9B H 0.1564 0.1049 -0.0674 0.075 Uiso 1 1 calc R
H9C H 0.0681 0.0614 -0.0501 0.075 Uiso 1 1 calc R
C10 C 0.1633(8) 0.0916(6) 0.3410(7) 0.109(5) Uani 1 1 d .
H10A H 0.1456 0.1511 0.3213 0.163 Uiso 1 1 calc R
H10B H 0.2159 0.0949 0.3782 0.163 Uiso 1 1 calc R
H10C H 0.1222 0.0648 0.3873 0.163 Uiso 1 1 calc R
C11 C 0.2881(6) 0.2500 0.2649(10) 0.049(3) Uani 1 2 d S
C12 C 0.3394(4) 0.3447(5) 0.0973(6) 0.0449(18) Uani 1 1 d .
C101 C -0.0392(6) 0.2500 0.7566(8) 0.037(2) Uani 1 2 d S
H10D H -0.0742 0.3026 0.7461 0.044 Uiso 0.50 1 calc PR
H10E H -0.0742 0.1974 0.7461 0.044 Uiso 0.50 1 calc PR
C102 C -0.0103(6) 0.2500 0.8676(9) 0.050(3) Uani 1 2 d S
H10F H 0.0431 0.2794 0.8717 0.075 Uiso 0.50 1 calc PR
H10G H -0.0049 0.1891 0.8925 0.075 Uiso 0.50 1 calc PR
H10H H -0.0498 0.2815 0.9120 0.075 Uiso 0.50 1 calc PR
C103 C 0.0920(18) 0.1890(17) 0.676(2) 0.058(7) Uani 0.50 1 d P
H10I H 0.1188 0.1929 0.7464 0.070 Uiso 0.50 1 calc PR
H10J H 0.1331 0.2041 0.6218 0.070 Uiso 0.50 1 calc PR
C104 C 0.0616(15) 0.0960(15) 0.6586(17) 0.066(6) Uani 0.50 1 d P
H10K H 0.0467 0.0885 0.5841 0.100 Uiso 0.50 1 calc PR
H10L H 0.0135 0.0852 0.7031 0.100 Uiso 0.50 1 calc PR
H10M H 0.1050 0.0540 0.6770 0.100 Uiso 0.50 1 calc PR
C105 C -0.0197(6) 0.2500 0.5661(9) 0.052(3) Uani 1 2 d S
H10N H -0.0681 0.2890 0.5719 0.063 Uiso 0.50 1 calc PR
H10O H -0.0396 0.1896 0.5514 0.063 Uiso 0.50 1 calc PR
C106 C 0.0348(9) 0.2818(10) 0.4706(12) 0.056(5) Uani 0.50 1 d P
H10P H 0.0500 0.3437 0.4809 0.083 Uiso 0.50 1 calc PR
H10Q H 0.0038 0.2758 0.4047 0.083 Uiso 0.50 1 calc PR
H10R H 0.0845 0.2456 0.4668 0.083 Uiso 0.50 1 calc PR
C107 C 0.0715(13) 0.3468(15) 0.691(2) 0.040(5) Uani 0.50 1 d P
H10S H 0.1009 0.3443 0.7593 0.048 Uiso 0.50 1 calc PR
H10T H 0.1131 0.3549 0.6349 0.048 Uiso 0.50 1 calc PR
C108 C 0.0169(13) 0.4266(10) 0.6919(19) 0.058(5) Uani 0.50 1 d P
H10U H 0.0500 0.4794 0.7050 0.087 Uiso 0.50 1 calc PR
H10V H -0.0242 0.4204 0.7478 0.087 Uiso 0.50 1 calc PR
H10W H -0.0106 0.4321 0.6234 0.087 Uiso 0.50 1 calc PR
Br1 Br 0.24294(6) 0.2500 -0.10016(7) 0.0363(3) Uani 1 2 d S
Mo1 Mo 0.25776(4) 0.2500 0.11470(6) 0.0279(2) Uani 1 2 d S
N1 N 0.1488(3) 0.1650(3) 0.1327(4) 0.0258(11) Uani 1 1 d .
N100 N 0.0260(4) 0.2500 0.6717(7) 0.040(2) Uani 1 2 d S
O1 O 0.3088(4) 0.2500 0.3479(6) 0.054(2) Uani 1 2 d S
O2 O 0.3861(3) 0.4012(4) 0.0901(5) 0.0665(18) Uani 1 1 d .

loop_
_atom_site_aniso_label
_atom_site_aniso_U_11
_atom_site_aniso_U_22
_atom_site_aniso_U_33
_atom_site_aniso_U_23
_atom_site_aniso_U_13
_atom_site_aniso_U_12
C1 0.032(3) 0.025(3) 0.027(4) 0.000(3) 0.002(3) -0.002(2)
C2 0.040(3) 0.030(3) 0.046(4) 0.006(3) 0.003(3) -0.006(3)
C3 0.035(3) 0.013(3) 0.047(4) 0.002(3) -0.005(3) -0.003(2)
C4 0.037(4) 0.022(3) 0.048(5) 0.000(3) 0.001(3) -0.008(3)
C5 0.039(4) 0.018(3) 0.080(6) -0.008(4) 0.013(4) -0.004(3)
C6 0.035(4) 0.019(4) 0.119(9) 0.014(5) 0.000(4) 0.008(3)
C7 0.071(6) 0.026(4) 0.095(7) 0.023(5) -0.036(5) -0.010(4)
C8 0.075(5) 0.026(4) 0.055(5) 0.000(4) -0.028(4) -0.014(3)
C9 0.076(5) 0.027(4) 0.047(5) -0.007(3) 0.007(4) -0.012(3)
C10 0.234(14) 0.047(6) 0.045(6) 0.018(5) -0.048(8) -0.047(7)
C11 0.041(6) 0.056(7) 0.049(8) 0.000 -0.008(5) 0.000
C12 0.045(4) 0.054(5) 0.036(5) -0.007(4) 0.007(3) -0.008(3)
C101 0.040(5) 0.032(5) 0.039(6) 0.000 -0.005(5) 0.000
C102 0.054(6) 0.055(7) 0.041(7) 0.000 -0.001(5) 0.000
C103 0.078(17) 0.055(16) 0.042(13) 0.019(11) -0.011(11) 0.005(12)
C104 0.103(18) 0.049(13) 0.047(13) -0.015(10) -0.008(12) -0.003(12)
C105 0.038(6) 0.079(9) 0.040(7) 0.000 0.004(5) 0.000
C106 0.049(8) 0.074(13) 0.044(9) -0.017(7) -0.012(7) 0.014(7)
C107 0.037(11) 0.046(15) 0.036(11) 0.001(12) 0.007(8) -0.025(11)
C108 0.076(12) 0.016(8) 0.083(15) -0.001(8) 0.026(11) -0.004(8)
Br1 0.0456(6) 0.0307(5) 0.0325(6) 0.000 0.0010(5) 0.000
Mo1 0.0242(4) 0.0289(4) 0.0308(4) 0.000 0.0014(4) 0.000
N1 0.036(3) 0.017(2) 0.025(3) -0.005(2) 0.000(2) 0.001(2)
N100 0.030(4) 0.047(5) 0.043(6) 0.000 -0.003(4) 0.000
O1 0.060(5) 0.086(6) 0.017(4) 0.000 0.005(4) 0.000
O2 0.064(3) 0.061(4) 0.075(4) -0.023(3) 0.021(3) -0.040(3)

loop_
_atom_type_symbol
_atom_type_description
_atom_type_scat_dispersion_real
_atom_type_scat_dispersion_imag
_atom_type_scat_source
C C 0.0033 0.0016 'International Tables Vol C Tables 4.2.6.8 and 6.1.1.4'
H H 0.0000 0.0000 'International Tables Vol C Tables 4.2.6.8 and 6.1.1.4'
Br Br -0.2901 2.4595 'International Tables Vol C Tables 4.2.6.8 and 6.1.1.4'
Mo Mo -1.6832 0.6857 'International Tables Vol C Tables 4.2.6.8 and 6.1.1.4'
N N 0.0061 0.0033 'International Tables Vol C Tables 4.2.6.8 and 6.1.1.4'
O O 0.0106 0.0060 'International Tables Vol C Tables 4.2.6.8 and 6.1.1.4'

loop_
_geom_angle_atom_site_label_1
_geom_angle_atom_site_label_2
_geom_angle_atom_site_label_3
_geom_angle
_geom_angle_site_symmetry_1
_geom_angle_site_symmetry_3
N1 C1 C1 115.4(3) . 8_565
N1 C1 C2 124.7(5) . .
C1 C1 C2 119.8(3) 8_565 .
C1 C2 H2A 109.5 . .
C1 C2 H2B 109.5 . .
H2A C2 H2B 109.5 . .
C1 C2 H2C 109.5 . .
H2A C2 H2C 109.5 . .
H2B C2 H2C 109.5 . .
C8 C3 C4 120.9(6) . .
C8 C3 N1 118.2(6) . .
C4 C3 N1 120.8(6) . .
C3 C4 C5 117.4(7) . .
C3 C4 C9 121.2(6) . .
C5 C4 C9 121.4(7) . .
C6 C5 C4 121.2(7) . .
C6 C5 H5 119.4 . .
C4 C5 H5 119.4 . .
C7 C6 C5 120.1(7) . .
C7 C6 H6 120.0 . .
C5 C6 H6 120.0 . .
C6 C7 C8 121.6(9) . .
C6 C7 H7 119.2 . .
C8 C7 H7 119.2 . .
C3 C8 C7 118.5(8) . .
C3 C8 C10 121.4(7) . .
C7 C8 C10 120.1(8) . .
C4 C9 H9A 109.5 . .
C4 C9 H9B 109.5 . .
H9A C9 H9B 109.5 . .
C4 C9 H9C 109.5 . .
H9A C9 H9C 109.5 . .
H9B C9 H9C 109.5 . .
C8 C10 H10A 109.5 . .
C8 C10 H10B 109.5 . .
H10A C10 H10B 109.5 . .
C8 C10 H10C 109.5 . .
H10A C10 H10C 109.5 . .
H10B C10 H10C 109.5 . .
O1 C11 Mo1 176.8(10) . .
O2 C12 Mo1 177.8(7) . .
C102 C101 N100 116.7(8) . .
C102 C101 H10D 108.1 . .
N100 C101 H10D 108.1 . .
C102 C101 H10E 108.1 . .
N100 C101 H10E 108.1 . .
H10D C101 H10E 107.3 . .
C101 C102 H10F 109.5 . .
C101 C102 H10G 109.5 . .
H10F C102 H10G 109.5 . .
C101 C102 H10H 109.5 . .
H10F C102 H10H 109.5 . .
H10G C102 H10H 109.5 . .
N100 C103 C104 111(2) . .
N100 C103 H10I 109.5 . .
C104 C103 H10I 109.5 . .
N100 C103 H10J 109.5 . .
C104 C103 H10J 109.5 . .
H10I C103 H10J 108.1 . .
C103 C104 H10K 109.5 . .
C103 C104 H10L 109.5 . .
H10K C104 H10L 109.5 . .
C103 C104 H10M 109.5 . .
H10K C104 H10M 109.5 . .
H10L C104 H10M 109.5 . .
N100 C105 C106 113.3(9) . .
N100 C105 H10N 108.9 . .
C106 C105 H10N 108.9 . .
N100 C105 H10O 108.9 . .
C106 C105 H10O 108.9 . .
H10N C105 H10O 107.7 . .
C105 C106 H10P 109.5 . .
C105 C106 H10Q 109.5 . .
H10P C106 H10Q 109.5 . .
C105 C106 H10R 109.5 . .
H10P C106 H10R 109.5 . .
H10Q C106 H10R 109.5 . .
C108 C107 N100 116.6(16) . .
C108 C107 H10S 108.2 . .
N100 C107 H10S 108.2 . .
C108 C107 H10T 108.2 . .
N100 C107 H10T 108.2 . .
H10S C107 H10T 107.3 . .
C107 C108 H10U 109.5 . .
C107 C108 H10V 109.5 . .
H10U C108 H10V 109.5 . .
C107 C108 H10W 109.5 . .
H10U C108 H10W 109.5 . .
H10V C108 H10W 109.5 . .
C11 Mo1 C12 86.4(3) . .
C11 Mo1 C12 86.4(3) . 8_565
C12 Mo1 C12 93.5(4) . 8_565
C11 Mo1 N1 95.9(3) . .
C12 Mo1 N1 168.9(2) . .
C12 Mo1 N1 97.5(3) 8_565 .
C11 Mo1 N1 95.9(3) . 8_565
C12 Mo1 N1 97.5(3) . 8_565
C12 Mo1 N1 168.9(2) 8_565 8_565
N1 Mo1 N1 71.4(2) . 8_565
C11 Mo1 Br1 170.5(3) . .
C12 Mo1 Br1 87.1(2) . .
C12 Mo1 Br1 87.1(2) 8_565 .
N1 Mo1 Br1 91.79(13) . .
N1 Mo1 Br1 91.79(13) 8_565 .
C1 N1 C3 120.3(5) . .
C1 N1 Mo1 118.8(4) . .
C3 N1 Mo1 120.8(4) . .
C103 N100 C103 81(2) 8_565 .
C103 N100 C101 120.2(11) 8_565 .
C103 N100 C101 120.2(11) . .
C103 N100 C105 113.9(14) 8_565 .
C103 N100 C105 113.9(14) . .
C101 N100 C105 106.2(7) . .
C103 N100 C107 103.2(15) . .
C101 N100 C107 102.1(8) . .
C105 N100 C107 110.2(10) . .
C103 N100 C107 103.2(15) 8_565 8_565
C101 N100 C107 102.1(8) . 8_565
C105 N100 C107 110.2(10) . 8_565
C107 N100 C107 123.9(18) . 8_565

loop_
_geom_bond_atom_site_label_1
_geom_bond_atom_site_label_2
_geom_bond_distance
_geom_bond_site_symmetry_2
C1 N1 1.312(7) .
C1 C1 1.454(11) 8_565
C1 C2 1.506(8) .
C2 H2A 0.9800 .
C2 H2B 0.9800 .
C2 H2C 0.9800 .
C3 C8 1.393(10) .
C3 C4 1.408(9) .
C3 N1 1.440(7) .
C4 C5 1.408(9) .
C4 C9 1.498(11) .
C5 C6 1.381(12) .
C5 H5 0.9500 .
C6 C7 1.349(13) .
C6 H6 0.9500 .
C7 C8 1.399(10) .
C7 H7 0.9500 .
C8 C10 1.504(13) .
C9 H9A 0.9800 .
C9 H9B 0.9800 .
C9 H9C 0.9800 .
C10 H10A 0.9800 .
C10 H10B 0.9800 .
C10 H10C 0.9800 .
C11 O1 1.103(12) .
C11 Mo1 1.964(13) .
C12 O2 1.150(8) .
C12 Mo1 1.971(7) .
C101 C102 1.483(15) .
C101 N100 1.511(13) .
C101 H10D 0.9900 .
C101 H10E 0.9900 .
C102 H10F 0.9800 .
C102 H10G 0.9800 .
C102 H10H 0.9800 .
C103 N100 1.42(3) .
C103 C104 1.51(3) .
C103 H10I 0.9900 .
C103 H10J 0.9900 .
C104 H10K 0.9800 .
C104 H10L 0.9800 .
C104 H10M 0.9800 .
C105 N100 1.530(14) .
C105 C106 1.576(18) .
C105 H10N 0.9900 .
C105 H10O 0.9900 .
C106 H10P 0.9800 .
C106 H10Q 0.9800 .
C106 H10R 0.9800 .
C107 C108 1.50(3) .
C107 N100 1.66(2) .
C107 H10S 0.9900 .
C107 H10T 0.9900 .
C108 H10U 0.9800 .
C108 H10V 0.9800 .
C108 H10W 0.9800 .
Br1 Mo1 2.7300(19) .
Mo1 C12 1.971(7) 8_565
Mo1 N1 2.209(5) .
Mo1 N1 2.209(5) 8_565
N100 C103 1.42(3) 8_565
N100 C107 1.66(2) 8_565

loop_
_geom_torsion_atom_site_label_1
_geom_torsion_atom_site_label_2
_geom_torsion_atom_site_label_3
_geom_torsion_atom_site_label_4
_geom_torsion
_geom_torsion_site_symmetry_1
_geom_torsion_site_symmetry_4
C8 C3 C4 C5 -5.9(9) . .
N1 C3 C4 C5 170.2(5) . .
C8 C3 C4 C9 172.4(7) . .
N1 C3 C4 C9 -11.4(9) . .
C3 C4 C5 C6 1.9(9) . .
C9 C4 C5 C6 -176.5(7) . .
C4 C5 C6 C7 1.4(11) . .
C5 C6 C7 C8 -0.8(12) . .
C4 C3 C8 C7 6.6(11) . .
N1 C3 C8 C7 -169.6(6) . .
C4 C3 C8 C10 -170.3(8) . .
N1 C3 C8 C10 13.4(11) . .
C6 C7 C8 C3 -3.2(12) . .
C6 C7 C8 C10 173.8(9) . .
C1 C1 N1 C3 173.5(4) 8_565 .
C2 C1 N1 C3 -1.9(10) . .
C1 C1 N1 Mo1 -3.3(5) 8_565 .
C2 C1 N1 Mo1 -178.7(5) . .
C8 C3 N1 C1 -92.7(8) . .
C4 C3 N1 C1 91.0(7) . .
C8 C3 N1 Mo1 84.0(7) . .
C4 C3 N1 Mo1 -92.2(6) . .
C11 Mo1 N1 C1 98.0(5) . .
C12 Mo1 N1 C1 -3.7(16) . .
C12 Mo1 N1 C1 -174.9(5) 8_565 .
N1 Mo1 N1 C1 3.7(5) 8_565 .
Br1 Mo1 N1 C1 -87.6(5) . .
C11 Mo1 N1 C3 -78.8(5) . .
C12 Mo1 N1 C3 179.5(13) . .
C12 Mo1 N1 C3 8.3(5) 8_565 .
N1 Mo1 N1 C3 -173.1(4) 8_565 .
Br1 Mo1 N1 C3 95.6(5) . .
C104 C103 N100 C103 -172.0(10) . 8_565
C104 C103 N100 C101 68(2) . .
C104 C103 N100 C105 -59.6(19) . .
C104 C103 N100 C107 -179(2) . .
C104 C103 N100 C107 26(4) . 8_565
C102 C101 N100 C103 -48.9(15) . 8_565
C102 C101 N100 C103 48.9(15) . .
C102 C101 N100 C105 180.000(2) . .
C102 C101 N100 C107 -64.5(10) . .
C102 C101 N100 C107 64.5(10) . 8_565
C106 C105 N100 C103 25.9(12) . 8_565
C106 C105 N100 C103 -64.8(12) . .
C106 C105 N100 C101 160.6(6) . .
C106 C105 N100 C107 50.7(11) . .
C106 C105 N100 C107 -89.6(11) . 8_565
C108 C107 N100 C103 162(6) . 8_565
C108 C107 N100 C103 -179(2) . .
C108 C107 N100 C101 -54(2) . .
C108 C107 N100 C105 58.7(19) . .
C108 C107 N100 C107 -167.6(12) . 8_565
